data_7714841
loop_
_publ_author_name
'Donnelly, Laurie J.'
'Lin, Jian-Bin'
'Gelfand, Benjamin S.'
'Chang, Chia Yun'
'Piers, Warren E.'

_publ_section_title
;
 Ruthenium polyhydrides supported by rigid PCP pincer ligands: dynamic
 behaviour and reactions with CO<sub>2</sub>.
;
_journal_issue 4
_journal_name_full 'Dalton transactions (Cambridge, England : 2003)'
_journal_page_first 1862
_journal_page_last 1869
_journal_paper_doi 10.1039/d3dt04014c
_journal_volume 53
_journal_year 2024
_chemical_formula_sum 'C38 H62 Cl N2 P2 Ru'
_chemical_formula_weight 745.35
_space_group_crystal_system monoclinic
_space_group_IT_number 14
_space_group_name_Hall '-P 2yn'
_space_group_name_H-M_alt 'P 1 21/n 1'
_atom_sites_solution_hydrogens geom
_audit_creation_method SHELXL-2018/3
_audit_update_record
;
2023-11-20 deposited with the CCDC.	2023-12-26 downloaded from the CCDC.
;
_cell_angle_alpha 90
_cell_angle_beta 98.1820(10)
_cell_angle_gamma 90
_cell_formula_units_Z 4
_cell_length_a 11.3244(6)
_cell_length_b 10.9613(5)
_cell_length_c 31.7604(16)
_cell_measurement_temperature 173(2)
_cell_volume 3902.3(3)
_computing_structure_refinement 'SHELXL-2018/3 (Sheldrick, 2018)'
_computing_structure_solution 'SHELXT 2018/2 (Sheldrick, 2018)'
_diffrn_ambient_temperature 173(2)
_diffrn_measured_fraction_theta_full 1.000
_diffrn_measured_fraction_theta_max 0.997
_diffrn_radiation_type MoK\a
_diffrn_radiation_wavelength 0.71073
_diffrn_reflns_av_R_equivalents 0.0393
_diffrn_reflns_av_unetI/netI 0.0343
_diffrn_reflns_Laue_measured_fraction_full 1.000
_diffrn_reflns_Laue_measured_fraction_max 0.997
_diffrn_reflns_limit_h_max 15
_diffrn_reflns_limit_h_min -15
_diffrn_reflns_limit_k_max 14
_diffrn_reflns_limit_k_min -14
_diffrn_reflns_limit_l_max 40
_diffrn_reflns_limit_l_min -42
_diffrn_reflns_number 45893
_diffrn_reflns_point_group_measured_fraction_full 1.000
_diffrn_reflns_point_group_measured_fraction_max 0.997
_diffrn_reflns_theta_full 25.242
_diffrn_reflns_theta_max 28.181
_diffrn_reflns_theta_min 2.014
_exptl_absorpt_coefficient_mu 0.579
_exptl_crystal_density_diffrn 1.269
_exptl_crystal_F_000 1580
_exptl_crystal_size_max 0.270
_exptl_crystal_size_mid 0.234
_exptl_crystal_size_min 0.134
_refine_diff_density_max 1.169
_refine_diff_density_min -1.039
_refine_diff_density_rms 0.079
_refine_ls_extinction_method none
_refine_ls_goodness_of_fit_ref 1.025
_refine_ls_hydrogen_treatment constr
_refine_ls_matrix_type full
_refine_ls_number_parameters 517
_refine_ls_number_reflns 9559
_refine_ls_number_restraints 637
_refine_ls_restrained_S_all 1.027
_refine_ls_R_factor_all 0.0715
_refine_ls_R_factor_gt 0.0460
_refine_ls_shift/su_max 0.000
_refine_ls_shift/su_mean 0.000
_refine_ls_structure_factor_coef Fsqd
_refine_ls_weighting_details 'w=1/[\s^2^(Fo^2^)+(0.0542P)^2^+5.4034P] where P=(Fo^2^+2Fc^2^)/3'
_refine_ls_weighting_scheme calc
_refine_ls_wR_factor_gt 0.1088
_refine_ls_wR_factor_ref 0.1235
_reflns_Friedel_coverage 0.000
_reflns_number_gt 7033
_reflns_number_total 9559
_reflns_threshold_expression 'I > 2\s(I)'
_cod_data_source_file d3dt04014c2.cif
_cod_data_source_block ld66
_cod_depositor_comments 'Adding full bibliography for 7714837--7714844.cif.'
_cod_original_sg_symbol_H-M 'P 21/n'
_cod_database_code 7714841
_shelx_shelxl_version_number 2018/3
_shelx_space_group_comment
;
The symmetry employed for this shelxl refinement is uniquely defined
by the following loop, which should always be used as a source of
symmetry information in preference to the above space-group names.
They are only intended as comments.
;
_shelx_estimated_absorpt_t_min 0.859
_shelx_estimated_absorpt_t_max 0.926

loop_
_space_group_symop_operation_xyz
'x, y, z'
'-x+1/2, y+1/2, -z+1/2'
'-x, -y, -z'
'x-1/2, -y-1/2, z-1/2'

loop_
_atom_site_label
_atom_site_type_symbol
_atom_site_fract_x
_atom_site_fract_y
_atom_site_fract_z
_atom_site_U_iso_or_equiv
_atom_site_adp_type
_atom_site_occupancy
_atom_site_site_symmetry_order
_atom_site_calc_flag
_atom_site_refinement_flags_posn
_atom_site_refinement_flags_adp
_atom_site_refinement_flags_occupancy
_atom_site_disorder_assembly
_atom_site_disorder_group
Ru1 Ru 0.62592(2) 0.44670(2) 0.35850(2) 0.03386(9) Uani 1 1 d . . . . .
Cl1 Cl 0.80291(10) 0.39169(12) 0.32783(5) 0.0848(4) Uani 1 1 d . . . . .
P1 P 0.54078(8) 0.56292(8) 0.30193(3) 0.0376(2) Uani 1 1 d . . . . .
P2 P 0.67207(6) 0.33438(7) 0.41955(3) 0.03003(17) Uani 1 1 d . . . . .
N1 N 0.0820(3) 0.5882(3) 0.24555(11) 0.0607(9) Uani 1 1 d . . . . .
N2 N 0.3616(2) 0.1269(2) 0.50641(8) 0.0321(5) Uani 1 1 d . . . . .
C1 C 0.3831(3) 0.5306(3) 0.30144(10) 0.0335(6) Uani 1 1 d . . . . .
C2 C 0.2928(3) 0.5737(3) 0.27172(11) 0.0421(8) Uani 1 1 d . . . . .
H2 H 0.311023 0.624264 0.249234 0.050 Uiso 1 1 calc R U . . .
C3 C 0.1733(3) 0.5433(3) 0.27440(11) 0.0431(8) Uani 1 1 d . . . . .
C4 C 0.1505(3) 0.4687(3) 0.30836(10) 0.0356(7) Uani 1 1 d . . . . .
H4 H 0.070300 0.447911 0.310809 0.043 Uiso 1 1 calc R U . . .
C5 C 0.2418(2) 0.4245(3) 0.33852(9) 0.0276(6) Uani 1 1 d . . . . .
C6 C 0.2065(2) 0.3475(3) 0.37469(9) 0.0272(6) Uani 1 1 d . . . . .
C7 C 0.3146(2) 0.3031(2) 0.40519(9) 0.0238(5) Uani 1 1 d . . . . .
C8 C 0.2939(2) 0.2336(2) 0.44000(9) 0.0262(6) Uani 1 1 d . . . . .
H8 H 0.213986 0.212785 0.442825 0.031 Uiso 1 1 calc R U . . .
C9 C 0.3855(2) 0.1928(3) 0.47105(9) 0.0274(6) Uani 1 1 d . . . . .
C10 C 0.5030(2) 0.2215(3) 0.46506(9) 0.0287(6) Uani 1 1 d . . . . .
H10 H 0.568027 0.193661 0.484979 0.034 Uiso 1 1 calc R U . . .
C11 C 0.5246(2) 0.2897(3) 0.43054(9) 0.0266(6) Uani 1 1 d . . . . .
C12 C 0.4322(2) 0.3333(2) 0.39991(9) 0.0231(5) Uani 1 1 d . . . . .
C13 C 0.4639(2) 0.4104(2) 0.36507(9) 0.0244(5) Uani 1 1 d . . . . .
C14 C 0.3616(2) 0.4542(2) 0.33542(9) 0.0271(6) Uani 1 1 d . . . . .
C15 C 0.6004(8) 0.5063(8) 0.2541(3) 0.039(2) Uani 0.448(9) 1 d D U P A 2
H15 H 0.689387 0.512191 0.259702 0.047 Uiso 0.448(9) 1 calc R U P A 2
C15A C 0.5426(7) 0.5406(7) 0.2425(2) 0.0449(18) Uani 0.552(9) 1 d D U P A 1
H15A H 0.476045 0.588622 0.226308 0.054 Uiso 0.552(9) 1 calc R U P A 1
C16 C 0.5672(10) 0.3718(8) 0.2479(3) 0.048(2) Uani 0.448(9) 1 d D U P A 2
H16A H 0.606872 0.324323 0.271991 0.072 Uiso 0.448(9) 1 calc R U P A 2
H16B H 0.592817 0.342164 0.221514 0.072 Uiso 0.448(9) 1 calc R U P A 2
H16C H 0.480553 0.362506 0.246146 0.072 Uiso 0.448(9) 1 calc R U P A 2
C16A C 0.5234(9) 0.4056(10) 0.2324(3) 0.070(3) Uani 0.552(9) 1 d D U P A 1
H16D H 0.577987 0.356993 0.252470 0.106 Uiso 0.552(9) 1 calc R U P A 1
H16E H 0.538940 0.389596 0.203346 0.106 Uiso 0.552(9) 1 calc R U P A 1
H16F H 0.440828 0.383438 0.234911 0.106 Uiso 0.552(9) 1 calc R U P A 1
C17 C 0.5579(8) 0.5794(9) 0.2153(3) 0.052(3) Uani 0.448(9) 1 d . . P A 2
H17A H 0.471539 0.568936 0.207706 0.078 Uiso 0.448(9) 1 calc R U P A 2
H17B H 0.598217 0.551361 0.191700 0.078 Uiso 0.448(9) 1 calc R U P A 2
H17C H 0.576048 0.665745 0.220895 0.078 Uiso 0.448(9) 1 calc R U P A 2
C17A C 0.6615(6) 0.5862(9) 0.2309(3) 0.074(3) Uani 0.552(9) 1 d . . P A 1
H17D H 0.667545 0.674555 0.235457 0.111 Uiso 0.552(9) 1 calc R U P A 1
H17E H 0.665851 0.567805 0.201002 0.111 Uiso 0.552(9) 1 calc R U P A 1
H17F H 0.727337 0.545480 0.248940 0.111 Uiso 0.552(9) 1 calc R U P A 1
C18 C 0.5544(3) 0.7307(3) 0.30473(12) 0.0480(8) Uani 1 1 d D U . . .
H18 H 0.502981 0.768364 0.279913 0.058 Uiso 0.39(4) 1 calc R U P B 1
H18A H 0.531916 0.764207 0.275398 0.058 Uiso 0.61(4) 1 calc R U P B 2
C19 C 0.6841(11) 0.766(2) 0.3202(9) 0.088(6) Uani 0.61(4) 1 d D U P B 2
H19A H 0.707294 0.735142 0.349165 0.132 Uiso 0.61(4) 1 calc R U P B 2
H19B H 0.692195 0.854566 0.319907 0.132 Uiso 0.61(4) 1 calc R U P B 2
H19C H 0.735802 0.729344 0.301279 0.132 Uiso 0.61(4) 1 calc R U P B 2
C19A C 0.6872(13) 0.764(3) 0.3033(10) 0.062(5) Uani 0.39(4) 1 d D U P B 1
H19D H 0.737843 0.721139 0.326239 0.093 Uiso 0.39(4) 1 calc R U P B 1
H19E H 0.698020 0.852158 0.306992 0.093 Uiso 0.39(4) 1 calc R U P B 1
H19F H 0.709343 0.739370 0.275822 0.093 Uiso 0.39(4) 1 calc R U P B 1
C20 C 0.4712(17) 0.7872(15) 0.3336(6) 0.069(4) Uani 0.61(4) 1 d D U P B 2
H20A H 0.388721 0.784357 0.319250 0.104 Uiso 0.61(4) 1 calc R U P B 2
H20B H 0.494325 0.872167 0.339820 0.104 Uiso 0.61(4) 1 calc R U P B 2
H20C H 0.477420 0.741032 0.360294 0.104 Uiso 0.61(4) 1 calc R U P B 2
C20A C 0.517(3) 0.777(2) 0.3458(7) 0.071(6) Uani 0.39(4) 1 d D U P B 1
H20D H 0.434375 0.752948 0.347170 0.106 Uiso 0.39(4) 1 calc R U P B 1
H20E H 0.523401 0.866194 0.346774 0.106 Uiso 0.39(4) 1 calc R U P B 1
H20F H 0.569319 0.741959 0.370029 0.106 Uiso 0.39(4) 1 calc R U P B 1
C21 C 0.1085(4) 0.6513(5) 0.20763(14) 0.0726(14) Uani 1 1 d . . . . .
H21A H 0.157173 0.723523 0.216011 0.109 Uiso 1 1 calc R U . . .
H21B H 0.033772 0.676309 0.190342 0.109 Uiso 1 1 calc R U . . .
H21C H 0.152314 0.596417 0.191033 0.109 Uiso 1 1 calc R U . . .
C22 C -0.0396(3) 0.5583(4) 0.24915(13) 0.0561(10) Uani 1 1 d . . . . .
H22A H -0.050538 0.469746 0.247020 0.084 Uiso 1 1 calc R U . . .
H22B H -0.092777 0.598283 0.226201 0.084 Uiso 1 1 calc R U . . .
H22C H -0.058566 0.586591 0.276691 0.084 Uiso 1 1 calc R U . . .
C23 C 0.1289(3) 0.4268(3) 0.40013(10) 0.0387(7) Uani 1 1 d . . . . .
H23A H 0.105330 0.378859 0.423607 0.058 Uiso 1 1 calc R U . . .
H23B H 0.057476 0.453735 0.381356 0.058 Uiso 1 1 calc R U . . .
H23C H 0.174768 0.498216 0.411591 0.058 Uiso 1 1 calc R U . . .
C24 C 0.1335(2) 0.2366(3) 0.35628(10) 0.0362(7) Uani 1 1 d . . . . .
H24A H 0.180556 0.188908 0.338539 0.054 Uiso 1 1 calc R U . . .
H24B H 0.059949 0.264698 0.338970 0.054 Uiso 1 1 calc R U . . .
H24C H 0.113461 0.185614 0.379597 0.054 Uiso 1 1 calc R U . . .
C25 C 0.2424(3) 0.1356(3) 0.51825(11) 0.0418(8) Uani 1 1 d . . . . .
H25A H 0.222434 0.221574 0.521973 0.063 Uiso 1 1 calc R U . . .
H25B H 0.239935 0.091602 0.544967 0.063 Uiso 1 1 calc R U . . .
H25C H 0.184628 0.099600 0.495789 0.063 Uiso 1 1 calc R U . . .
C26 C 0.4569(3) 0.1142(3) 0.54192(11) 0.0434(8) Uani 1 1 d . . . . .
H26A H 0.524217 0.070989 0.532499 0.065 Uiso 1 1 calc R U . . .
H26B H 0.427800 0.067845 0.564752 0.065 Uiso 1 1 calc R U . . .
H26C H 0.482933 0.195247 0.552484 0.065 Uiso 1 1 calc R U . . .
C27 C 0.6542(3) 0.4930(4) 0.48752(15) 0.0598(11) Uani 1 1 d . . . . .
H27A H 0.615865 0.548813 0.465624 0.090 Uiso 1 1 calc R U . . .
H27B H 0.696303 0.540232 0.511230 0.090 Uiso 1 1 calc R U . . .
H27C H 0.593412 0.441820 0.497840 0.090 Uiso 1 1 calc R U . . .
C28 C 0.7434(3) 0.4119(3) 0.46853(12) 0.0435(8) Uani 1 1 d . . . . .
H28 H 0.775106 0.348871 0.489961 0.052 Uiso 1 1 calc R U . . .
C29 C 0.8471(3) 0.4918(4) 0.45831(16) 0.0707(14) Uani 1 1 d . . . . .
H29A H 0.904891 0.441068 0.446080 0.106 Uiso 1 1 calc R U . . .
H29B H 0.886312 0.530279 0.484481 0.106 Uiso 1 1 calc R U . . .
H29C H 0.816389 0.555117 0.437847 0.106 Uiso 1 1 calc R U . . .
C30 C 0.6928(3) 0.1096(3) 0.38263(11) 0.0447(8) Uani 1 1 d . . . . .
H30A H 0.606273 0.104244 0.382333 0.067 Uiso 1 1 calc R U . . .
H30B H 0.727158 0.027424 0.384490 0.067 Uiso 1 1 calc R U . . .
H30C H 0.709616 0.149096 0.356447 0.067 Uiso 1 1 calc R U . . .
C31 C 0.7472(2) 0.1839(3) 0.42066(11) 0.0357(7) Uani 1 1 d . . . . .
H31 H 0.731746 0.140116 0.446950 0.043 Uiso 1 1 calc R U . . .
C32 C 0.8823(3) 0.1948(4) 0.42197(15) 0.0561(10) Uani 1 1 d . . . . .
H32A H 0.899683 0.242218 0.397424 0.084 Uiso 1 1 calc R U . . .
H32B H 0.917140 0.113178 0.421060 0.084 Uiso 1 1 calc R U . . .
H32C H 0.916628 0.236012 0.448269 0.084 Uiso 1 1 calc R U . . .
C1S C 0.0216(10) 0.764(2) 0.3778(5) 0.101(7) Uani 0.409(9) 1 d D . P C 2
H1SA H -0.018862 0.840178 0.367112 0.121 Uiso 0.409(9) 1 calc R U P C 2
H1SB H -0.021136 0.694056 0.362873 0.121 Uiso 0.409(9) 1 calc R U P C 2
C2S C 0.1510(10) 0.7652(12) 0.3700(3) 0.049(3) Uani 0.409(9) 1 d D U P C 2
H2SA H 0.171079 0.686412 0.357555 0.058 Uiso 0.409(9) 1 calc R U P C 2
H2SB H 0.163068 0.830939 0.349696 0.058 Uiso 0.409(9) 1 calc R U P C 2
C3S C 0.2300(8) 0.7858(14) 0.4110(4) 0.082(5) Uani 0.409(9) 1 d D . P C 2
H3SA H 0.230733 0.711181 0.428634 0.098 Uiso 0.409(9) 1 calc R U P C 2
H3SB H 0.312423 0.800069 0.405154 0.098 Uiso 0.409(9) 1 calc R U P C 2
C4S C 0.1926(16) 0.890(2) 0.4355(7) 0.098(9) Uani 0.409(9) 1 d D . P C 2
H4SA H 0.187606 0.965259 0.417824 0.117 Uiso 0.409(9) 1 calc R U P C 2
H4SB H 0.251544 0.904502 0.461158 0.117 Uiso 0.409(9) 1 calc R U P C 2
C5S C 0.0734(13) 0.8621(13) 0.4480(5) 0.070(4) Uani 0.409(9) 1 d D . P C 2
H5SA H 0.081828 0.845969 0.478930 0.084 Uiso 0.409(9) 1 calc R U P C 2
H5SB H 0.019359 0.932778 0.441589 0.084 Uiso 0.409(9) 1 calc R U P C 2
C6S C 0.0220(10) 0.7530(9) 0.4240(5) 0.080(4) Uani 0.409(9) 1 d D . P C 2
H6SA H 0.068844 0.680020 0.434483 0.096 Uiso 0.409(9) 1 calc R U P C 2
H6SB H -0.060821 0.740754 0.429764 0.096 Uiso 0.409(9) 1 calc R U P C 2
C1T C -0.0213(8) 0.8266(13) 0.4015(3) 0.104(4) Uani 0.591(9) 1 d D . P C 1
H1TA H -0.093520 0.784723 0.408426 0.125 Uiso 0.591(9) 1 calc R U P C 1
H1TB H -0.045801 0.905880 0.388065 0.125 Uiso 0.591(9) 1 calc R U P C 1
C2T C 0.0367(11) 0.7511(12) 0.3717(3) 0.092(4) Uani 0.591(9) 1 d D U P C 1
H2TA H 0.053128 0.669016 0.384208 0.110 Uiso 0.591(9) 1 calc R U P C 1
H2TB H -0.018552 0.741367 0.344850 0.110 Uiso 0.591(9) 1 calc R U P C 1
C3T C 0.1489(12) 0.8050(18) 0.3624(4) 0.144(7) Uani 0.591(9) 1 d D . P C 1
H3TA H 0.202844 0.736918 0.357544 0.172 Uiso 0.591(9) 1 calc R U P C 1
H3TB H 0.130891 0.849627 0.335135 0.172 Uiso 0.591(9) 1 calc R U P C 1
C4T C 0.2145(9) 0.8864(9) 0.3927(4) 0.105(4) Uani 0.591(9) 1 d D . P C 1
H4TA H 0.198587 0.971389 0.382894 0.126 Uiso 0.591(9) 1 calc R U P C 1
H4TB H 0.300875 0.870929 0.393216 0.126 Uiso 0.591(9) 1 calc R U P C 1
C5T C 0.1854(12) 0.8747(18) 0.4362(5) 0.108(6) Uani 0.591(9) 1 d D . P C 1
H5TA H 0.236752 0.809856 0.450727 0.129 Uiso 0.591(9) 1 calc R U P C 1
H5TB H 0.207904 0.952028 0.451347 0.129 Uiso 0.591(9) 1 calc R U P C 1
C6T C 0.0642(12) 0.848(2) 0.4414(4) 0.127(7) Uani 0.591(9) 1 d D . P C 1
H6TA H 0.033475 0.915859 0.457131 0.153 Uiso 0.591(9) 1 calc R U P C 1
H6TB H 0.064391 0.773839 0.459407 0.153 Uiso 0.591(9) 1 calc R U P C 1

loop_
_atom_site_aniso_label
_atom_site_aniso_U_11
_atom_site_aniso_U_22
_atom_site_aniso_U_33
_atom_site_aniso_U_23
_atom_site_aniso_U_13
_atom_site_aniso_U_12
Ru1 0.02582(12) 0.02663(13) 0.05371(17) 0.00533(11) 0.02141(10) -0.00091(9)
Cl1 0.0646(6) 0.0892(8) 0.1154(10) 0.0460(8) 0.0642(7) 0.0366(6)
P1 0.0453(4) 0.0318(4) 0.0408(5) 0.0022(4) 0.0236(4) -0.0097(3)
P2 0.0186(3) 0.0264(4) 0.0468(5) -0.0012(3) 0.0109(3) 0.0001(3)
N1 0.0509(18) 0.079(2) 0.0499(19) 0.0367(18) -0.0018(15) -0.0015(17)
N2 0.0302(12) 0.0365(14) 0.0308(13) 0.0089(11) 0.0085(10) 0.0030(10)
C1 0.0428(16) 0.0287(16) 0.0319(15) 0.0030(12) 0.0150(13) -0.0057(12)
C2 0.0508(18) 0.0424(19) 0.0349(17) 0.0157(14) 0.0130(14) -0.0030(15)
C3 0.0461(17) 0.045(2) 0.0376(17) 0.0131(15) 0.0049(14) 0.0018(15)
C4 0.0315(14) 0.0407(18) 0.0348(16) 0.0092(13) 0.0057(12) 0.0023(12)
C5 0.0290(13) 0.0266(15) 0.0290(14) 0.0027(11) 0.0097(11) 0.0006(10)
C6 0.0212(12) 0.0311(15) 0.0309(15) 0.0072(12) 0.0094(11) 0.0025(10)
C7 0.0214(11) 0.0216(13) 0.0299(14) 0.0011(11) 0.0091(10) 0.0011(10)
C8 0.0212(12) 0.0265(14) 0.0327(15) 0.0041(11) 0.0098(10) -0.0012(10)
C9 0.0284(13) 0.0241(14) 0.0310(14) 0.0022(11) 0.0082(11) 0.0012(10)
C10 0.0223(12) 0.0304(15) 0.0332(15) 0.0021(12) 0.0033(11) 0.0038(11)
C11 0.0191(11) 0.0248(14) 0.0369(15) -0.0015(12) 0.0071(11) -0.0008(10)
C12 0.0215(11) 0.0195(12) 0.0299(14) -0.0017(11) 0.0097(10) -0.0002(9)
C13 0.0245(12) 0.0194(12) 0.0317(14) -0.0021(11) 0.0122(11) -0.0010(10)
C14 0.0313(13) 0.0234(13) 0.0287(14) 0.0001(11) 0.0121(11) -0.0003(11)
C15 0.024(4) 0.052(4) 0.045(5) 0.005(3) 0.017(3) 0.006(3)
C15A 0.032(3) 0.077(5) 0.029(3) 0.011(3) 0.013(3) 0.014(3)
C16 0.050(6) 0.052(5) 0.041(6) -0.007(4) 0.004(4) 0.011(4)
C16A 0.068(6) 0.101(6) 0.042(5) -0.029(5) 0.006(4) 0.014(5)
C17 0.044(5) 0.071(6) 0.043(5) 0.011(4) 0.016(4) 0.004(4)
C17A 0.044(4) 0.126(8) 0.059(5) 0.034(5) 0.031(4) 0.017(4)
C18 0.056(2) 0.0303(17) 0.056(2) 0.0111(16) 0.0031(17) -0.0112(15)
C19 0.081(5) 0.049(6) 0.119(15) 0.022(11) -0.038(7) -0.029(5)
C19A 0.049(6) 0.045(8) 0.082(13) 0.025(11) -0.024(6) -0.017(5)
C20 0.110(9) 0.035(4) 0.060(6) -0.006(5) 0.005(6) 0.008(6)
C20A 0.100(15) 0.040(9) 0.072(9) -0.008(9) 0.009(9) 0.000(9)
C21 0.071(3) 0.092(4) 0.051(2) 0.039(2) 0.001(2) 0.000(3)
C22 0.052(2) 0.054(2) 0.057(2) 0.020(2) -0.0102(18) -0.0052(18)
C23 0.0321(15) 0.048(2) 0.0383(17) 0.0101(15) 0.0138(13) 0.0169(13)
C24 0.0242(13) 0.0415(17) 0.0431(18) 0.0098(14) 0.0048(12) -0.0042(12)
C25 0.0422(17) 0.045(2) 0.0425(19) 0.0148(15) 0.0207(15) 0.0041(14)
C26 0.0457(18) 0.049(2) 0.0349(17) 0.0147(16) 0.0050(14) -0.0007(15)
C27 0.044(2) 0.055(2) 0.082(3) -0.031(2) 0.015(2) -0.0025(18)
C28 0.0252(14) 0.0440(19) 0.061(2) -0.0134(17) 0.0056(14) 0.0007(13)
C29 0.040(2) 0.072(3) 0.104(4) -0.040(3) 0.020(2) -0.0207(19)
C30 0.058(2) 0.0327(17) 0.047(2) -0.0029(15) 0.0184(16) 0.0061(15)
C31 0.0272(14) 0.0294(16) 0.0530(19) 0.0051(14) 0.0138(13) 0.0056(11)
C32 0.0309(16) 0.048(2) 0.092(3) 0.005(2) 0.0201(18) 0.0127(15)
C1S 0.038(6) 0.138(19) 0.127(10) -0.063(11) 0.013(7) 0.011(8)
C2S 0.052(6) 0.049(6) 0.046(5) -0.008(5) 0.014(4) 0.018(4)
C3S 0.047(5) 0.115(12) 0.082(8) -0.050(8) 0.002(5) 0.004(6)
C4S 0.101(13) 0.090(15) 0.102(16) -0.059(13) 0.017(13) -0.033(11)
C5S 0.118(12) 0.038(6) 0.060(8) 0.006(5) 0.038(8) 0.026(6)
C6S 0.065(7) 0.037(5) 0.150(11) 0.002(6) 0.060(8) 0.011(4)
C1T 0.081(6) 0.151(11) 0.081(6) -0.014(7) 0.015(5) 0.002(7)
C2T 0.117(9) 0.059(6) 0.084(7) -0.022(6) -0.036(6) 0.035(6)
C3T 0.110(10) 0.23(2) 0.085(9) -0.002(10) 0.003(7) 0.032(10)
C4T 0.106(8) 0.052(6) 0.162(10) 0.017(6) 0.040(7) 0.024(5)
C5T 0.122(11) 0.080(11) 0.107(10) -0.028(8) -0.033(9) -0.012(9)
C6T 0.125(10) 0.19(2) 0.069(8) -0.030(9) 0.008(6) 0.026(11)

loop_
_atom_type_symbol
_atom_type_description
_atom_type_scat_dispersion_real
_atom_type_scat_dispersion_imag
_atom_type_scat_source
C C 0.0033 0.0016 'International Tables Vol C Tables 4.2.6.8 and 6.1.1.4'
H H 0.0000 0.0000 'International Tables Vol C Tables 4.2.6.8 and 6.1.1.4'
Cl Cl 0.1484 0.1585 'International Tables Vol C Tables 4.2.6.8 and 6.1.1.4'
N N 0.0061 0.0033 'International Tables Vol C Tables 4.2.6.8 and 6.1.1.4'
P P 0.1023 0.0942 'International Tables Vol C Tables 4.2.6.8 and 6.1.1.4'
Ru Ru -1.2594 0.8363 'International Tables Vol C Tables 4.2.6.8 and 6.1.1.4'

loop_
_geom_angle_atom_site_label_1
_geom_angle_atom_site_label_2
_geom_angle_atom_site_label_3
_geom_angle
_geom_angle_site_symmetry_1
_geom_angle_site_symmetry_3
_geom_angle_publ_flag
C13 Ru1 P2 84.44(9) . . ?
C13 Ru1 P1 84.19(9) . . ?
P2 Ru1 P1 167.89(3) . . ?
C13 Ru1 Cl1 148.21(9) . . ?
P2 Ru1 Cl1 95.98(3) . . ?
P1 Ru1 Cl1 95.88(4) . . ?
C1 P1 C18 105.65(15) . . ?
C1 P1 C15 113.5(3) . . ?
C18 P1 C15 109.6(3) . . ?
C1 P1 C15A 96.6(3) . . ?
C18 P1 C15A 99.4(3) . . ?
C1 P1 Ru1 101.58(10) . . ?
C18 P1 Ru1 119.42(13) . . ?
C15 P1 Ru1 107.0(3) . . ?
C15A P1 Ru1 129.8(3) . . ?
C11 P2 C28 105.32(14) . . ?
C11 P2 C31 100.84(13) . . ?
C28 P2 C31 104.35(16) . . ?
C11 P2 Ru1 101.63(10) . . ?
C28 P2 Ru1 118.89(13) . . ?
C31 P2 Ru1 122.85(11) . . ?
C3 N1 C22 120.4(3) . . ?
C3 N1 C21 119.9(3) . . ?
C22 N1 C21 119.1(3) . . ?
C9 N2 C26 117.9(2) . . ?
C9 N2 C25 117.9(2) . . ?
C26 N2 C25 114.8(3) . . ?
C2 C1 C14 122.4(3) . . ?
C2 C1 P1 125.0(2) . . ?
C14 C1 P1 112.6(2) . . ?
C1 C2 C3 120.4(3) . . ?
N1 C3 C4 121.1(3) . . ?
N1 C3 C2 121.0(3) . . ?
C4 C3 C2 117.9(3) . . ?
C5 C4 C3 122.0(3) . . ?
C4 C5 C14 119.9(3) . . ?
C4 C5 C6 117.6(2) . . ?
C14 C5 C6 122.5(2) . . ?
C5 C6 C7 112.5(2) . . ?
C5 C6 C24 109.6(2) . . ?
C7 C6 C24 109.2(2) . . ?
C5 C6 C23 108.2(2) . . ?
C7 C6 C23 108.2(2) . . ?
C24 C6 C23 109.2(2) . . ?
C8 C7 C12 119.6(2) . . ?
C8 C7 C6 117.9(2) . . ?
C12 C7 C6 122.4(2) . . ?
C7 C8 C9 123.0(2) . . ?
N2 C9 C8 121.6(2) . . ?
N2 C9 C10 121.4(3) . . ?
C8 C9 C10 117.0(3) . . ?
C11 C10 C9 120.5(3) . . ?
C10 C11 C12 122.4(2) . . ?
C10 C11 P2 124.7(2) . . ?
C12 C11 P2 112.8(2) . . ?
C7 C12 C11 117.5(2) . . ?
C7 C12 C13 124.0(2) . . ?
C11 C12 C13 118.5(2) . . ?
C14 C13 C12 114.5(2) . . ?
C14 C13 Ru1 122.91(19) . . ?
C12 C13 Ru1 122.6(2) . . ?
C5 C14 C1 117.4(3) . . ?
C5 C14 C13 124.0(2) . . ?
C1 C14 C13 118.6(3) . . ?
C17 C15 C16 111.5(8) . . ?
C17 C15 P1 112.6(6) . . ?
C16 C15 P1 108.6(6) . . ?
C16A C15A C17A 111.8(7) . . ?
C16A C15A P1 108.2(5) . . ?
C17A C15A P1 109.3(5) . . ?
C19 C18 C20 110.5(11) . . ?
C20A C18 C19A 109.6(14) . . ?
C20A C18 P1 110.1(11) . . ?
C19 C18 P1 109.5(10) . . ?
C20 C18 P1 112.1(7) . . ?
C19A C18 P1 107.8(15) . . ?
C27 C28 C29 108.6(3) . . ?
C27 C28 P2 111.3(2) . . ?
C29 C28 P2 109.8(3) . . ?
C30 C31 C32 110.9(3) . . ?
C30 C31 P2 109.3(2) . . ?
C32 C31 P2 112.7(2) . . ?
C6S C1S C2S 107.2(9) . . ?
C3S C2S C1S 109.4(7) . . ?
C4S C3S C2S 113.3(11) . . ?
C3S C4S C5S 108.4(10) . . ?
C6S C5S C4S 109.5(8) . . ?
C1S C6S C5S 112.9(10) . . ?
C2T C1T C6T 109.5(9) . . ?
C3T C2T C1T 112.3(9) . . ?
C4T C3T C2T 119.6(8) . . ?
C3T C4T C5T 114.2(8) . . ?
C6T C5T C4T 118.1(9) . . ?
C5T C6T C1T 116.5(9) . . ?

loop_
_geom_bond_atom_site_label_1
_geom_bond_atom_site_label_2
_geom_bond_distance
_geom_bond_site_symmetry_2
_geom_bond_publ_flag
Ru1 C13 1.917(3) . ?
Ru1 P2 2.2935(9) . ?
Ru1 P1 2.2994(10) . ?
Ru1 Cl1 2.4261(9) . ?
P1 C1 1.819(3) . ?
P1 C18 1.847(3) . ?
P1 C15 1.854(7) . ?
P1 C15A 1.906(6) . ?
P2 C11 1.821(3) . ?
P2 C28 1.854(4) . ?
P2 C31 1.854(3) . ?
N1 C3 1.372(4) . ?
N1 C22 1.436(5) . ?
N1 C21 1.456(5) . ?
N2 C9 1.394(4) . ?
N2 C26 1.452(4) . ?
N2 C25 1.455(4) . ?
C1 C2 1.373(5) . ?
C1 C14 1.414(4) . ?
C2 C3 1.407(5) . ?
C3 C4 1.406(4) . ?
C4 C5 1.393(4) . ?
C5 C14 1.413(4) . ?
C5 C6 1.524(4) . ?
C6 C7 1.528(4) . ?
C6 C24 1.538(4) . ?
C6 C23 1.544(4) . ?
C7 C8 1.390(4) . ?
C7 C12 1.405(3) . ?
C8 C9 1.399(4) . ?
C9 C10 1.407(4) . ?
C10 C11 1.377(4) . ?
C11 C12 1.407(4) . ?
C12 C13 1.477(4) . ?
C13 C14 1.466(4) . ?
C15 C17 1.493(13) . ?
C15 C16 1.527(11) . ?
C15A C16A 1.523(11) . ?
C15A C17A 1.530(10) . ?
C18 C20A 1.515(12) . ?
C18 C19 1.529(10) . ?
C18 C20 1.536(9) . ?
C18 C19A 1.554(12) . ?
C27 C28 1.532(5) . ?
C28 C29 1.537(5) . ?
C30 C31 1.513(5) . ?
C31 C32 1.529(4) . ?
C1S C6S 1.473(13) . ?
C1S C2S 1.520(11) . ?
C2S C3S 1.489(11) . ?
C3S C4S 1.481(14) . ?
C4S C5S 1.493(12) . ?
C5S C6S 1.491(12) . ?
C1T C2T 1.479(11) . ?
C1T C6T 1.498(11) . ?
C2T C3T 1.469(11) . ?
C3T C4T 1.439(11) . ?
C4T C5T 1.472(12) . ?
C5T C6T 1.437(11) . ?
